data_2102534
loop_
_publ_author_name
'Prof. Clemente Dore Augusto'
'Prof. Marzotto Armando'

_publ_section_title
;
 30 Space-group corrections: two examples of false polymorphism and one
 of incorrect interpretation of the fine details of an IR spectrum
;
_journal_issue 3
_journal_name_full 'Acta Crystallographica Section B'
_journal_page_first 287
_journal_page_last 292
_journal_paper_doi 10.1107/S0108768104006391
_journal_volume 60
_journal_year 2004
_chemical_formula_moiety 'C12 H13 Ir3'
_chemical_formula_sum 'C12 H13 Ir3'
_chemical_formula_weight 733.88
_chemical_name_systematic
;
mu!3$-eta$4!,eta$4!-Buta-1,3-dien-1,4-diyl)-(mu!2$-hydrido)-tris
(eta$4!-cyclo-octa-1,5-diene)-tri-iridium
;
_space_group_IT_number 63
_symmetry_cell_setting orthorhombic
_symmetry_space_group_name_Hall '-C 2c 2'
_symmetry_space_group_name_H-M 'C m c m'
_atom_sites_solution_hydrogens ' ?               '
_atom_sites_solution_primary ' ?               '
_atom_sites_solution_secondary ' ?               '
_cell_angle_alpha 90
_cell_angle_beta 90
_cell_angle_gamma 90
_cell_formula_units_Z 4
_cell_length_a 11.2624
_cell_length_b 9.711
_cell_length_c 25.998
_cell_measurement_temperature 0
_cell_volume 2843.380
_computing_publication_material 'PLATON (Spek, 1990)'
_diffrn_radiation_type MoK\\a
_diffrn_radiation_wavelength 0.71073
_diffrn_reflns_reduction_process
;
 ?
;
_exptl_absorpt_coefficient_mu 13.989
_exptl_absorpt_correction_type ' ?               '
_exptl_crystal_colour ' ?               '
_exptl_crystal_density_diffrn 1.684
_exptl_crystal_density_method 'nt Measured'
_exptl_crystal_description ' ?               '
_exptl_crystal_F_000 1212
_refine_ls_abs_structure_Flack nne
_refine_ls_extinction_method ' ?               '
_refine_ls_hydrogen_treatment 'see text         '
_refine_ls_number_restraints 0
_refine_ls_weighting_scheme ?
_cod_data_source_file bs0022.cif
_cod_data_source_block 27
_cod_depositor_comments
;
The following automatic conversions were performed:
'_symmetry_cell_setting' value 'Orthorhombic' changed to 'orthorhombic'
according to '/home/saulius/struct/CIF-dictionaries/cif_core.dic'
dictionary named 'cif_core.dic' version 2.4.1 from 2010-06-29.

Automatic conversion script
Id: cif_fix_enum 1527 2010-12-29 10:47:43Z saulius 

The following automatic conversions were performed:

'_symmetry_cell_setting' value 'Orthorhombic' changed to
'orthorhombic' according to
/home/saulius/struct/CIF-dictionaries/cif_core.dic dictionary named
'cif_core.dic' version 2.4.1 from 2010-06-29.

Automatic conversion script
Id: cif_fix_values 1715 2011-07-08 13:25:40Z adriana 
;
_cod_original_cell_volume 2843.38
_cod_database_code 2102534

loop_
_symmetry_equiv_pos_as_xyz
x,y,z
-x,-y,1/2+z
x,-y,-z
-x,y,1/2-z
-x,-y,-z
x,y,1/2-z
-x,y,z
x,-y,1/2+z
1/2+x,1/2+y,z
1/2-x,1/2-y,1/2+z
1/2+x,1/2-y,-z
1/2-x,1/2+y,1/2-z
1/2-x,1/2-y,-z
1/2+x,1/2+y,1/2-z
1/2-x,1/2+y,z
1/2+x,1/2-y,1/2+z

loop_
_atom_site_label
_atom_site_fract_x
_atom_site_fract_y
_atom_site_fract_z
_atom_site_U_iso_or_equiv
_atom_site_thermal_displace_type
_atom_site_occupancy
_atom_site_type_symbol
Ir1 0 0.2933 0.25 0.02 Uiso 1 Ir
Ir2 0 0.0937 0.3243 0.02 Uiso 1 Ir
C1 -0.06657 -0.00873 0.25 0.02 Uiso 1 C
C2 -0.11713 0.12718 0.25 0.02 Uiso 1 C
C5 0.12583 0.44973 0.22328 0.02 Uiso 1 C
C6 0.0718 0.55247 0.18465 0.02 Uiso 1 C

loop_
_atom_type_symbol
_atom_type_description
_atom_type_scat_dispersion_real
_atom_type_scat_dispersion_imag
_atom_type_scat_source
Ir Ir -1.4442 7.9887 'International Tables Vol C Tables 4.2.6.8 and 6.1.1.4'
C C 0.0033 0.0016 'International Tables Vol C Tables 4.2.6.8 and 6.1.1.4'

loop_
_geom_angle_atom_site_label_1
_geom_angle_atom_site_label_2
_geom_angle_atom_site_label_3
_geom_angle_site_symmetry_1
_geom_angle_site_symmetry_3
_geom_angle
_geom_angle_publ_flag
C2 Ir1 C5 . . 161.15 y
C2 Ir1 C2 . 4_555 78.55 y
C2 Ir1 C5 . 4_555 97.31 y
C2 Ir1 C5 . 6_555 161.15 y
C2 Ir1 C5 . 7_555 97.31 y
C2 Ir1 C5 4_555 . 97.31 y
C5 Ir1 C5 . 4_555 92.19 y
C5 Ir1 C5 . 6_555 36.98 y
C5 Ir1 C5 . 7_555 80.62 y
C2 Ir1 C5 4_555 4_555 161.15 y
C2 Ir1 C5 4_555 6_555 97.31 y
C2 Ir1 C5 4_555 7_555 161.15 y
C5 Ir1 C5 4_555 6_555 80.62 y
C5 Ir1 C5 4_555 7_555 36.98 y
C5 Ir1 C5 6_555 7_555 92.19 y
C1 Ir2 C2 . . 35.9 y
C1 Ir2 C1 . 4_555 38.08 y
C1 Ir2 C2 . 4_555 63.54 y
C1 Ir2 C2 4_555 . 63.54 y
C2 Ir2 C2 . 4_555 67.92 y
C1 Ir2 C2 4_555 4_555 35.9 y
Ir2 C1 C2 . . 74.45 y
Ir2 C1 Ir2 . 4_555 114.37 y
Ir2 C1 C1 . 4_555 70.96 y
Ir2 C1 C2 4_555 . 74.45 y
C1 C1 C2 4_555 . 113.34 n
Ir2 C1 C1 4_555 4_555 70.96 y
Ir1 C2 Ir2 . . 75.7 y
Ir1 C2 C1 . . 117.39 y
Ir1 C2 Ir2 . 4_555 75.7 y
Ir2 C2 C1 . . 69.65 y
Ir2 C2 Ir2 . 4_555 109.76 y
Ir2 C2 C1 4_555 . 69.65 y
Ir1 C5 C6 . . 113.59 y
Ir1 C5 C5 . 6_555 71.51 y
C5 C5 C6 6_555 . 130.68 n
C5 C6 C6 . 7_555 113.26 n

loop_
_geom_bond_atom_site_label_1
_geom_bond_atom_site_label_2
_geom_bond_site_symmetry_2
_geom_bond_distance
_geom_bond_publ_flag
Ir1 C2 . 2.0839 y
Ir1 C5 . 2.1905 y
Ir1 C2 4_555 2.0839 y
Ir2 C1 . 2.2984 y
Ir2 C2 . 2.3616 y
Ir2 C1 4_555 2.2984 y
Ir2 C2 4_555 2.3616 y
C1 C2 . 1.4374 n
C1 C1 4_555 1.4995 n
C5 C6 . 1.5409 n
C5 C5 6_555 1.3893 n
C6 C6 7_555 1.6173 n

loop_
_geom_contact_atom_site_label_1
_geom_contact_atom_site_label_2
_geom_contact_distance
_geom_contact_site_symmetry_2
_geom_contact_publ_flag
C1 C5 3.5562 9_445 n
C1 C5 3.5562 14_445 n
C2 C5 3.4398 9_445 n
C2 C5 3.4398 14_445 n
C5 C1 3.5562 9_555 n
C5 C2 3.4398 9_555 n
C5 C1 3.5562 14_555 n
C5 C2 3.4398 14_555 n

loop_
_geom_torsion_atom_site_label_1
_geom_torsion_atom_site_label_2
_geom_torsion_atom_site_label_3
_geom_torsion_atom_site_label_4
_geom_torsion_site_symmetry_1
_geom_torsion_site_symmetry_3
_geom_torsion_site_symmetry_4
_geom_torsion
_geom_torsion_publ_flag
C5 Ir1 C5 C6 4_555 . . -55.92 n
C5 Ir1 C5 C6 6_555 . . -127.15 n
C2 Ir1 C5 C6 4_555 . . 140.39 n
C5 Ir1 C5 C6 7_555 . . -20.67 n
C1 Ir2 C2 Ir1 . . . -126.93 n
Ir2 C1 C2 Ir1 . . . 60.73 n
Ir1 C5 C6 C6 . . 7_555 17.04 n
C5 C5 C6 C6 6_555 . 7_555 -68.32 n
C6 C5 C5 Ir1 . 6_555 . 105.61 n
C6 C5 C5 C6 . 6_555 6_555 0 n
C5 C6 C6 C5 . 7_555 7_555 0 n
